data_7102185
loop_
_publ_author_name
'Tsai, Yi-Chou'
'Lu, Duan-Yen'
'Lin, Yang-Miin'
'Hwang, Jenn-Kang'
'Yu, Jen-Shiang K'

_publ_section_title
;
 Structural transformations in dinuclear zinc complexes involving Zn-Zn
 bonds.
;
_journal_issue 40
_journal_name_full 'Chemical communications (Cambridge, England)'
_journal_page_first 4125
_journal_page_last 4127
_journal_paper_doi 10.1039/b707396h
_journal_year 2007
_chemical_formula_moiety 'C100 H176 K2 N8 O15 Si2 Zn2'
_chemical_formula_sum 'C100 H176 K2 N8 O15 Si2 Zn2'
_chemical_formula_weight 1995.61
_chemical_name_systematic
;
?
;
_space_group_IT_number 2
_symmetry_cell_setting triclinic
_symmetry_space_group_name_Hall '-P 1'
_symmetry_space_group_name_H-M 'P -1'
_atom_sites_solution_hydrogens geom
_atom_sites_solution_primary direct
_atom_sites_solution_secondary difmap
_audit_creation_method SHELXL-97
_cell_angle_alpha 97.4280(10)
_cell_angle_beta 94.2870(10)
_cell_angle_gamma 98.8750(10)
_cell_formula_units_Z 2
_cell_length_a 13.9744(3)
_cell_length_b 14.9998(3)
_cell_length_c 29.4819(8)
_cell_measurement_reflns_used 145345
_cell_measurement_temperature 200(2)
_cell_measurement_theta_max 25.35
_cell_measurement_theta_min 2.037
_cell_volume 6026.2(2)
_computing_molecular_graphics 'Ortep-3 for Windows (Farrugia, 1997)'
_computing_publication_material 'WinGX publication routines (Farrugia, 1999)'
_computing_structure_refinement 'SHELXL-97 (Sheldrick, 1997)'
_computing_structure_solution 'SHELXS-86 (Sheldrick, 1986)'
_diffrn_ambient_temperature 200(2)
_diffrn_measured_fraction_theta_full 0.961
_diffrn_measured_fraction_theta_max 0.961
_diffrn_radiation_monochromator graphite
_diffrn_radiation_source 'fine-focus sealed tube'
_diffrn_radiation_type MoK\a
_diffrn_radiation_wavelength 0.71073
_diffrn_reflns_av_R_equivalents 0.1105
_diffrn_reflns_av_sigmaI/netI 0.2594
_diffrn_reflns_limit_h_max 16
_diffrn_reflns_limit_h_min -16
_diffrn_reflns_limit_k_max 18
_diffrn_reflns_limit_k_min -17
_diffrn_reflns_limit_l_max 35
_diffrn_reflns_limit_l_min -35
_diffrn_reflns_number 77586
_diffrn_reflns_theta_full 25.43
_diffrn_reflns_theta_max 25.43
_diffrn_reflns_theta_min 2.10
_exptl_absorpt_coefficient_mu 0.542
_exptl_absorpt_correction_T_max 1.0116
_exptl_absorpt_correction_T_min 0.9173
_exptl_absorpt_correction_type multi-scan
_exptl_absorpt_process_details
;
?
;
_exptl_crystal_colour colorless
_exptl_crystal_density_diffrn 1.100
_exptl_crystal_density_method 'not measured'
_exptl_crystal_description prism
_exptl_crystal_F_000 2156
_exptl_crystal_size_max 0.12
_exptl_crystal_size_mid 0.1
_exptl_crystal_size_min 0.04
_refine_diff_density_max 0.428
_refine_diff_density_min -0.433
_refine_diff_density_rms 0.111
_refine_ls_extinction_method none
_refine_ls_goodness_of_fit_ref 0.917
_refine_ls_hydrogen_treatment noref
_refine_ls_matrix_type full
_refine_ls_number_parameters 1028
_refine_ls_number_reflns 21405
_refine_ls_number_restraints 0
_refine_ls_restrained_S_all 0.917
_refine_ls_R_factor_all 0.2256
_refine_ls_R_factor_gt 0.0963
_refine_ls_shift/su_max 0.000
_refine_ls_shift/su_mean 0.000
_refine_ls_structure_factor_coef Fsqd
_refine_ls_weighting_details 'calc w=1/[\s^2^(Fo^2^)+(0.1246P)^2^+0.0000P] where P=(Fo^2^+2Fc^2^)/3'
_refine_ls_weighting_scheme calc
_refine_ls_wR_factor_gt 0.2257
_refine_ls_wR_factor_ref 0.2711
_reflns_number_gt 7994
_reflns_number_total 21405
_reflns_threshold_expression >2sigma(I)
_cod_data_source_file b707396h.txt
_cod_data_source_block 6431
_cod_database_code 7102185

loop_
_symmetry_equiv_pos_as_xyz
'x, y, z'
'-x, -y, -z'

loop_
_atom_site_label
_atom_site_type_symbol
_atom_site_fract_x
_atom_site_fract_y
_atom_site_fract_z
_atom_site_U_iso_or_equiv
_atom_site_adp_type
_atom_site_occupancy
_atom_site_symmetry_multiplicity
_atom_site_calc_flag
_atom_site_refinement_flags
C1 C 0.1058(5) 0.2182(6) 0.2776(3) 0.047(2) Uani 1 1 d .
C2 C 0.1079(6) 0.2609(7) 0.3248(3) 0.059(2) Uani 1 1 d .
C3 C 0.0682(6) 0.3490(6) 0.3355(3) 0.064(3) Uani 1 1 d .
H3 H 0.0342 0.3600 0.3069 0.076 Uiso 1 1 calc R
C4 C 0.1491(8) 0.4309(7) 0.3509(4) 0.102(4) Uani 1 1 d .
H4A H 0.1210 0.4853 0.3565 0.152 Uiso 1 1 calc R
H4B H 0.1924 0.4368 0.3272 0.152 Uiso 1 1 calc R
H4C H 0.1848 0.4218 0.3786 0.152 Uiso 1 1 calc R
C5 C -0.0051(7) 0.3435(7) 0.3708(4) 0.084(3) Uani 1 1 d .
H5A H -0.0298 0.3999 0.3755 0.126 Uiso 1 1 calc R
H5B H 0.0260 0.3327 0.3993 0.126 Uiso 1 1 calc R
H5C H -0.0578 0.2945 0.3600 0.126 Uiso 1 1 calc R
C6 C 0.1522(7) 0.2214(8) 0.3595(3) 0.074(3) Uani 1 1 d .
H6 H 0.1553 0.2497 0.3897 0.089 Uiso 1 1 calc R
C7 C 0.1903(7) 0.1450(11) 0.3515(5) 0.092(4) Uani 1 1 d .
H7 H 0.2185 0.1207 0.3757 0.110 Uiso 1 1 calc R
C8 C 0.1872(7) 0.1036(8) 0.3078(5) 0.090(4) Uani 1 1 d .
H8 H 0.2137 0.0503 0.3031 0.108 Uiso 1 1 calc R
C9 C 0.1469(6) 0.1351(6) 0.2686(3) 0.056(2) Uani 1 1 d .
C10 C 0.1457(7) 0.0878(7) 0.2202(3) 0.069(3) Uani 1 1 d .
H10 H 0.1212 0.1270 0.1994 0.083 Uiso 1 1 calc R
C11 C 0.2460(8) 0.0732(10) 0.2071(5) 0.134(5) Uani 1 1 d .
H11A H 0.2408 0.0439 0.1759 0.201 Uiso 1 1 calc R
H11B H 0.2725 0.0355 0.2271 0.201 Uiso 1 1 calc R
H11C H 0.2881 0.1311 0.2101 0.201 Uiso 1 1 calc R
C12 C 0.0735(9) -0.0032(6) 0.2130(4) 0.101(4) Uani 1 1 d .
H12A H 0.0716 -0.0321 0.1819 0.152 Uiso 1 1 calc R
H12B H 0.0098 0.0086 0.2191 0.152 Uiso 1 1 calc R
H12C H 0.0943 -0.0426 0.2336 0.152 Uiso 1 1 calc R
C13 C -0.1454(6) 0.2029(6) 0.2524(3) 0.067(3) Uani 1 1 d .
H13A H -0.1402 0.1427 0.2589 0.101 Uiso 1 1 calc R
H13B H -0.2084 0.2025 0.2368 0.101 Uiso 1 1 calc R
H13C H -0.1370 0.2443 0.2806 0.101 Uiso 1 1 calc R
C14 C -0.0808(7) 0.1485(5) 0.1629(3) 0.069(3) Uani 1 1 d .
H14A H -0.0843 0.0898 0.1730 0.104 Uiso 1 1 calc R
H14B H -0.0321 0.1553 0.1417 0.104 Uiso 1 1 calc R
H14C H -0.1428 0.1535 0.1480 0.104 Uiso 1 1 calc R
C15 C -0.1071(5) 0.3890(5) 0.1738(3) 0.043(2) Uani 1 1 d .
C16 C -0.1708(5) 0.4383(5) 0.1990(3) 0.039(2) Uani 1 1 d .
C17 C -0.1658(6) 0.4430(6) 0.2512(3) 0.054(2) Uani 1 1 d .
H17 H -0.1456 0.3864 0.2584 0.064 Uiso 1 1 calc R
C18 C -0.0865(6) 0.5218(6) 0.2754(3) 0.070(3) Uani 1 1 d .
H18A H -0.0834 0.5217 0.3080 0.105 Uiso 1 1 calc R
H18B H -0.1021 0.5788 0.2683 0.105 Uiso 1 1 calc R
H18C H -0.0246 0.5136 0.2648 0.105 Uiso 1 1 calc R
C19 C -0.2613(6) 0.4485(8) 0.2717(3) 0.083(3) Uani 1 1 d .
H19A H -0.2515 0.4504 0.3044 0.125 Uiso 1 1 calc R
H19B H -0.3082 0.3960 0.2588 0.125 Uiso 1 1 calc R
H19C H -0.2846 0.5027 0.2648 0.125 Uiso 1 1 calc R
C20 C -0.2326(5) 0.4849(5) 0.1757(4) 0.056(2) Uani 1 1 d .
H20 H -0.2752 0.5159 0.1918 0.067 Uiso 1 1 calc R
C21 C -0.2314(6) 0.4859(6) 0.1283(4) 0.059(3) Uani 1 1 d .
H21 H -0.2728 0.5179 0.1133 0.071 Uiso 1 1 calc R
C22 C -0.1702(6) 0.4402(6) 0.1040(3) 0.053(2) Uani 1 1 d .
H22 H -0.1699 0.4414 0.0726 0.063 Uiso 1 1 calc R
C23 C -0.1088(5) 0.3923(5) 0.1258(3) 0.0368(19) Uani 1 1 d .
C24 C -0.0388(5) 0.3418(5) 0.0981(3) 0.046(2) Uani 1 1 d .
H24 H -0.0012 0.3126 0.1195 0.055 Uiso 1 1 calc R
C25 C -0.0918(6) 0.2679(6) 0.0611(3) 0.061(2) Uani 1 1 d .
H25A H -0.1370 0.2266 0.0746 0.091 Uiso 1 1 calc R
H25B H -0.0457 0.2353 0.0467 0.091 Uiso 1 1 calc R
H25C H -0.1264 0.2950 0.0386 0.091 Uiso 1 1 calc R
C26 C 0.0325(7) 0.4082(7) 0.0775(4) 0.089(3) Uani 1 1 d .
H26A H 0.0665 0.4541 0.1014 0.133 Uiso 1 1 calc R
H26B H -0.0022 0.4365 0.0555 0.133 Uiso 1 1 calc R
H26C H 0.0784 0.3760 0.0625 0.133 Uiso 1 1 calc R
C27 C 0.2836(5) 0.5964(5) 0.1392(3) 0.0376(19) Uani 1 1 d .
C28 C 0.1962(5) 0.6340(5) 0.1359(3) 0.042(2) Uani 1 1 d .
C29 C 0.1460(5) 0.6631(5) 0.1774(3) 0.053(2) Uani 1 1 d .
H29 H 0.1803 0.6452 0.2042 0.064 Uiso 1 1 calc R
C30 C 0.1497(7) 0.7685(6) 0.1866(4) 0.078(3) Uani 1 1 d .
H30A H 0.1181 0.7839 0.2137 0.118 Uiso 1 1 calc R
H30B H 0.1170 0.7880 0.1608 0.118 Uiso 1 1 calc R
H30C H 0.2163 0.7984 0.1911 0.118 Uiso 1 1 calc R
C31 C 0.0403(6) 0.6183(6) 0.1745(4) 0.082(3) Uani 1 1 d .
H31A H 0.0129 0.6382 0.2022 0.123 Uiso 1 1 calc R
H31B H 0.0364 0.5533 0.1708 0.123 Uiso 1 1 calc R
H31C H 0.0048 0.6350 0.1487 0.123 Uiso 1 1 calc R
C32 C 0.1581(6) 0.6471(6) 0.0923(3) 0.056(2) Uani 1 1 d .
H32 H 0.1005 0.6707 0.0899 0.067 Uiso 1 1 calc R
C33 C 0.2014(8) 0.6269(6) 0.0537(3) 0.065(3) Uani 1 1 d .
H33 H 0.1734 0.6347 0.0252 0.078 Uiso 1 1 calc R
C34 C 0.2887(7) 0.5943(6) 0.0578(3) 0.062(3) Uani 1 1 d .
H34 H 0.3206 0.5822 0.0317 0.074 Uiso 1 1 calc R
C35 C 0.3288(5) 0.5796(5) 0.0989(3) 0.044(2) Uani 1 1 d .
C36 C 0.4252(7) 0.5467(6) 0.1006(3) 0.064(3) Uani 1 1 d .
H36 H 0.4346 0.5253 0.1304 0.077 Uiso 1 1 calc R
C37 C 0.4340(9) 0.4683(9) 0.0643(3) 0.119(5) Uani 1 1 d .
H37A H 0.4978 0.4524 0.0683 0.178 Uiso 1 1 calc R
H37B H 0.4239 0.4861 0.0344 0.178 Uiso 1 1 calc R
H37C H 0.3859 0.4167 0.0671 0.178 Uiso 1 1 calc R
C38 C 0.5101(7) 0.6272(8) 0.0996(4) 0.099(4) Uani 1 1 d .
H38A H 0.5709 0.6048 0.1005 0.148 Uiso 1 1 calc R
H38B H 0.5108 0.6727 0.1257 0.148 Uiso 1 1 calc R
H38C H 0.5008 0.6535 0.0719 0.148 Uiso 1 1 calc R
C39 C 0.4261(6) 0.7523(5) 0.2344(3) 0.059(2) Uani 1 1 d .
H39A H 0.4736 0.7744 0.2602 0.089 Uiso 1 1 calc R
H39B H 0.3669 0.7752 0.2398 0.089 Uiso 1 1 calc R
H39C H 0.4505 0.7725 0.2072 0.089 Uiso 1 1 calc R
C40 C 0.5285(5) 0.5938(6) 0.2231(3) 0.058(2) Uani 1 1 d .
H40A H 0.5690 0.6235 0.2502 0.087 Uiso 1 1 calc R
H40B H 0.5550 0.6150 0.1965 0.087 Uiso 1 1 calc R
H40C H 0.5262 0.5291 0.2208 0.087 Uiso 1 1 calc R
C41 C 0.3569(5) 0.5888(5) 0.3152(3) 0.046(2) Uani 1 1 d .
C42 C 0.4092(6) 0.5333(6) 0.3412(3) 0.059(2) Uani 1 1 d .
C43 C 0.4508(7) 0.4555(8) 0.3157(4) 0.078(3) Uani 1 1 d .
H43 H 0.4720 0.4752 0.2871 0.093 Uiso 1 1 calc R
C44 C 0.3766(8) 0.3707(7) 0.3027(4) 0.086(3) Uani 1 1 d .
H44A H 0.4061 0.3237 0.2868 0.128 Uiso 1 1 calc R
H44B H 0.3238 0.3833 0.2831 0.128 Uiso 1 1 calc R
H44C H 0.3522 0.3508 0.3300 0.128 Uiso 1 1 calc R
C45 C 0.5405(7) 0.4320(8) 0.3425(4) 0.103(4) Uani 1 1 d .
H45A H 0.5887 0.4859 0.3506 0.155 Uiso 1 1 calc R
H45B H 0.5671 0.3866 0.3237 0.155 Uiso 1 1 calc R
H45C H 0.5215 0.4089 0.3700 0.155 Uiso 1 1 calc R
C46 C 0.4184(7) 0.5473(8) 0.3888(4) 0.077(3) Uani 1 1 d .
H46 H 0.4536 0.5113 0.4047 0.093 Uiso 1 1 calc R
C47 C 0.3754(9) 0.6152(10) 0.4136(4) 0.101(4) Uani 1 1 d .
H47 H 0.3821 0.6247 0.4456 0.121 Uiso 1 1 calc R
C48 C 0.3218(7) 0.6681(8) 0.3885(3) 0.077(3) Uani 1 1 d .
H48 H 0.2913 0.7116 0.4044 0.092 Uiso 1 1 calc R
C49 C 0.3131(6) 0.6577(6) 0.3411(3) 0.052(2) Uani 1 1 d .
C50 C 0.2522(6) 0.7144(6) 0.3149(3) 0.061(3) Uani 1 1 d .
H50 H 0.2712 0.7116 0.2835 0.073 Uiso 1 1 calc R
C51 C 0.2678(9) 0.8120(7) 0.3360(5) 0.123(5) Uani 1 1 d .
H51A H 0.3355 0.8373 0.3373 0.185 Uiso 1 1 calc R
H51B H 0.2476 0.8164 0.3665 0.185 Uiso 1 1 calc R
H51C H 0.2303 0.8452 0.3177 0.185 Uiso 1 1 calc R
C52 C 0.1483(7) 0.6724(8) 0.3125(4) 0.094(4) Uani 1 1 d .
H52A H 0.1407 0.6092 0.2997 0.141 Uiso 1 1 calc R
H52B H 0.1098 0.7033 0.2935 0.141 Uiso 1 1 calc R
H52C H 0.1273 0.6774 0.3429 0.141 Uiso 1 1 calc R
C53 C 0.2632(8) 0.2871(8) 0.1413(4) 0.102(4) Uani 1 1 d .
H53A H 0.2499 0.2642 0.1699 0.122 Uiso 1 1 calc R
H53B H 0.2568 0.3510 0.1450 0.122 Uiso 1 1 calc R
C54 C 0.1952(8) 0.2381(7) 0.1053(5) 0.102(4) Uani 1 1 d .
H54A H 0.1302 0.2461 0.1126 0.123 Uiso 1 1 calc R
H54B H 0.2069 0.2639 0.0773 0.123 Uiso 1 1 calc R
C55 C 0.1235(7) 0.0979(7) 0.0644(4) 0.083(3) Uani 1 1 d .
H55A H 0.1273 0.1238 0.0360 0.100 Uiso 1 1 calc R
H55B H 0.0609 0.1040 0.0755 0.100 Uiso 1 1 calc R
C56 C 0.1342(7) -0.0041(7) 0.0558(4) 0.082(3) Uani 1 1 d .
H56A H 0.1346 -0.0282 0.0848 0.098 Uiso 1 1 calc R
H56B H 0.0786 -0.0379 0.0358 0.098 Uiso 1 1 calc R
C57 C 0.2175(7) -0.0005(6) -0.0125(3) 0.069(3) Uani 1 1 d .
H57A H 0.1848 0.0516 -0.0146 0.083 Uiso 1 1 calc R
H57B H 0.1768 -0.0529 -0.0310 0.083 Uiso 1 1 calc R
C58 C 0.3126(7) 0.0169(6) -0.0335(3) 0.064(3) Uani 1 1 d .
H58A H 0.3445 -0.0362 -0.0340 0.077 Uiso 1 1 calc R
H58B H 0.3007 0.0284 -0.0649 0.077 Uiso 1 1 calc R
C59 C 0.4569(7) 0.1176(8) -0.0296(3) 0.076(3) Uani 1 1 d .
H59A H 0.4389 0.1284 -0.0606 0.091 Uiso 1 1 calc R
H59B H 0.4956 0.0691 -0.0313 0.091 Uiso 1 1 calc R
C60 C 0.5150(7) 0.2046(8) -0.0015(4) 0.082(3) Uani 1 1 d .
H60A H 0.5687 0.2280 -0.0180 0.098 Uiso 1 1 calc R
H60B H 0.4736 0.2506 0.0028 0.098 Uiso 1 1 calc R
C61 C 0.6154(6) 0.2647(6) 0.0667(4) 0.067(3) Uani 1 1 d .
H61A H 0.5837 0.3179 0.0679 0.080 Uiso 1 1 calc R
H61B H 0.6740 0.2768 0.0513 0.080 Uiso 1 1 calc R
C62 C 0.6416(7) 0.2471(6) 0.1142(4) 0.070(3) Uani 1 1 d .
H62A H 0.6698 0.1917 0.1125 0.084 Uiso 1 1 calc R
H62B H 0.6908 0.2968 0.1294 0.084 Uiso 1 1 calc R
C63 C 0.5867(7) 0.2031(7) 0.1857(4) 0.089(4) Uani 1 1 d .
H63A H 0.6489 0.2378 0.1992 0.107 Uiso 1 1 calc R
H63B H 0.5389 0.2131 0.2072 0.107 Uiso 1 1 calc R
C64 C 0.5943(7) 0.1043(7) 0.1786(4) 0.082(3) Uani 1 1 d .
H64A H 0.6402 0.0931 0.1563 0.099 Uiso 1 1 calc R
H64B H 0.6178 0.0863 0.2073 0.099 Uiso 1 1 calc R
C65 C 0.5022(7) -0.0446(6) 0.1572(3) 0.065(3) Uani 1 1 d .
H65A H 0.5278 -0.0613 0.1858 0.078 Uiso 1 1 calc R
H65B H 0.5437 -0.0608 0.1336 0.078 Uiso 1 1 calc R
C66 C 0.4011(7) -0.0945(6) 0.1441(3) 0.065(3) Uani 1 1 d .
H66A H 0.4001 -0.1596 0.1430 0.079 Uiso 1 1 calc R
H66B H 0.3585 -0.0755 0.1666 0.079 Uiso 1 1 calc R
C67 C 0.2762(7) -0.1279(6) 0.0850(3) 0.071(3) Uani 1 1 d .
H67A H 0.2292 -0.1113 0.1058 0.086 Uiso 1 1 calc R
H67B H 0.2798 -0.1919 0.0851 0.086 Uiso 1 1 calc R
C68 C 0.2438(7) -0.1121(6) 0.0366(3) 0.073(3) Uani 1 1 d .
H68A H 0.2940 -0.1236 0.0167 0.088 Uiso 1 1 calc R
H68B H 0.1853 -0.1552 0.0250 0.088 Uiso 1 1 calc R
C69 C 0.5291(6) 0.3266(6) 0.1538(3) 0.066(3) Uani 1 1 d .
H69A H 0.5348 0.3592 0.1275 0.079 Uiso 1 1 calc R
H69B H 0.5741 0.3614 0.1789 0.079 Uiso 1 1 calc R
C70 C 0.4267(8) 0.3224(7) 0.1677(4) 0.077(3) Uani 1 1 d .
H70A H 0.4200 0.2903 0.1942 0.093 Uiso 1 1 calc R
H70B H 0.4136 0.3836 0.1763 0.093 Uiso 1 1 calc R
C71 C 0.0721(8) -0.0143(8) 0.6621(3) 0.086(3) Uani 1 1 d .
H71A H 0.0071 -0.0368 0.6472 0.104 Uiso 1 1 calc R
H71B H 0.0692 -0.0117 0.6950 0.104 Uiso 1 1 calc R
C72 C 0.1385(9) -0.0782(7) 0.6466(4) 0.084(3) Uani 1 1 d .
H72A H 0.2027 -0.0579 0.6627 0.101 Uiso 1 1 calc R
H72B H 0.1143 -0.1386 0.6536 0.101 Uiso 1 1 calc R
C73 C 0.1921(8) -0.1516(7) 0.5799(4) 0.086(3) Uani 1 1 d .
H73A H 0.1543 -0.2101 0.5830 0.103 Uiso 1 1 calc R
H73B H 0.2549 -0.1465 0.5973 0.103 Uiso 1 1 calc R
C74 C 0.2068(7) -0.1484(6) 0.5303(4) 0.076(3) Uani 1 1 d .
H74A H 0.2335 -0.2018 0.5184 0.091 Uiso 1 1 calc R
H74B H 0.1442 -0.1510 0.5132 0.091 Uiso 1 1 calc R
C75 C 0.3726(7) -0.0681(7) 0.5418(4) 0.082(3) Uani 1 1 d .
H75A H 0.4014 -0.1100 0.5212 0.099 Uiso 1 1 calc R
H75B H 0.3706 -0.0907 0.5711 0.099 Uiso 1 1 calc R
C76 C 0.4365(7) 0.0251(7) 0.5485(4) 0.077(3) Uani 1 1 d .
H76A H 0.5035 0.0195 0.5572 0.093 Uiso 1 1 calc R
H76B H 0.4342 0.0513 0.5201 0.093 Uiso 1 1 calc R
C77 C 0.4672(7) 0.1674(8) 0.5958(4) 0.091(3) Uani 1 1 d .
H77A H 0.4722 0.1993 0.5692 0.109 Uiso 1 1 calc R
H77B H 0.5314 0.1565 0.6060 0.109 Uiso 1 1 calc R
C78 C 0.4264(7) 0.2223(8) 0.6336(4) 0.094(4) Uani 1 1 d .
H78A H 0.4174 0.1879 0.6590 0.113 Uiso 1 1 calc R
H78B H 0.4716 0.2782 0.6446 0.113 Uiso 1 1 calc R
C79 C 0.3025(7) 0.3077(7) 0.6505(4) 0.086(3) Uani 1 1 d .
H79A H 0.3510 0.3623 0.6581 0.103 Uiso 1 1 calc R
H79B H 0.2920 0.2810 0.6783 0.103 Uiso 1 1 calc R
C80 C 0.2092(7) 0.3306(7) 0.6304(4) 0.089(3) Uani 1 1 d .
H80A H 0.2198 0.3520 0.6012 0.107 Uiso 1 1 calc R
H80B H 0.1910 0.3801 0.6507 0.107 Uiso 1 1 calc R
C81 C 0.0450(8) 0.2744(7) 0.5947(4) 0.084(3) Uani 1 1 d .
H81A H 0.0342 0.3349 0.6069 0.101 Uiso 1 1 calc R
H81B H -0.0132 0.2319 0.5977 0.101 Uiso 1 1 calc R
C82 C 0.0591(8) 0.2720(8) 0.5448(4) 0.089(3) Uani 1 1 d .
H82A H 0.0059 0.2945 0.5293 0.106 Uiso 1 1 calc R
H82B H 0.1193 0.3112 0.5413 0.106 Uiso 1 1 calc R
C83 C 0.0750(7) 0.1732(8) 0.4766(3) 0.070(3) Uani 1 1 d .
H83A H 0.1363 0.2099 0.4724 0.084 Uiso 1 1 calc R
H83B H 0.0231 0.1968 0.4608 0.084 Uiso 1 1 calc R
C84 C 0.0744(7) 0.0802(9) 0.4572(3) 0.084(3) Uani 1 1 d .
H84A H 0.0767 0.0762 0.4242 0.100 Uiso 1 1 calc R
H84B H 0.0149 0.0426 0.4629 0.100 Uiso 1 1 calc R
C85 C 0.1754(7) -0.0345(7) 0.4538(3) 0.076(3) Uani 1 1 d .
H85A H 0.1790 -0.0289 0.4215 0.092 Uiso 1 1 calc R
H85B H 0.1220 -0.0829 0.4560 0.092 Uiso 1 1 calc R
C86 C 0.2668(7) -0.0590(7) 0.4726(3) 0.075(3) Uani 1 1 d .
H86A H 0.3205 -0.0135 0.4672 0.089 Uiso 1 1 calc R
H86B H 0.2753 -0.1169 0.4559 0.089 Uiso 1 1 calc R
C87 C 0.0975(7) 0.2324(7) 0.6679(3) 0.071(3) Uani 1 1 d .
H87A H 0.0581 0.2766 0.6795 0.085 Uiso 1 1 calc R
H87B H 0.1549 0.2387 0.6894 0.085 Uiso 1 1 calc R
C88 C 0.0386(7) 0.1351(8) 0.6649(4) 0.079(3) Uani 1 1 d .
H88A H 0.0153 0.1256 0.6944 0.095 Uiso 1 1 calc R
H88B H -0.0170 0.1264 0.6421 0.095 Uiso 1 1 calc R
Zn1 Zn 0.10000(6) 0.38315(6) 0.22189(3) 0.0411(3) Uani 1 1 d .
Zn2 Zn 0.23601(6) 0.49965(6) 0.22355(3) 0.0413(3) Uani 1 1 d .
K1 K 0.39054(12) 0.11137(12) 0.08961(6) 0.0475(5) Uani 1 1 d .
K2 K 0.20270(12) 0.09501(12) 0.57367(6) 0.0528(5) Uani 1 1 d .
N1 N 0.0668(4) 0.2565(4) 0.2420(2) 0.0464(17) Uani 1 1 d .
N2 N -0.0407(4) 0.3445(4) 0.1980(2) 0.0421(16) Uani 1 1 d .
N3 N 0.3181(4) 0.5738(4) 0.1815(2) 0.0432(17) Uani 1 1 d .
N4 N 0.3435(4) 0.5737(4) 0.2684(2) 0.0418(16) Uani 1 1 d .
N5 N 0.2238(5) -0.0168(5) 0.0348(3) 0.059(2) Uani 1 1 d .
N6 N 0.5582(5) 0.2375(5) 0.1422(3) 0.063(2) Uani 1 1 d .
N7 N 0.2720(5) -0.0664(5) 0.5227(3) 0.065(2) Uani 1 1 d .
N8 N 0.1270(5) 0.2517(5) 0.6230(3) 0.067(2) Uani 1 1 d .
O1 O 0.3602(5) 0.2776(4) 0.1316(2) 0.0708(18) Uani 1 1 d .
O2 O 0.1987(4) 0.1437(4) 0.0971(2) 0.0689(18) Uani 1 1 d .
O3 O 0.3724(4) 0.0929(4) -0.0073(2) 0.0625(16) Uani 1 1 d .
O4 O 0.5511(4) 0.1868(4) 0.0413(2) 0.0622(17) Uani 1 1 d .
O5 O 0.5011(4) 0.0522(4) 0.1625(2) 0.0653(17) Uani 1 1 d .
O6 O 0.3686(4) -0.0747(3) 0.09994(19) 0.0546(15) Uani 1 1 d .
O7 O 0.1035(5) 0.0722(5) 0.6521(2) 0.0780(19) Uani 1 1 d .
O8 O 0.1443(4) -0.0817(4) 0.5984(2) 0.0655(17) Uani 1 1 d .
O9 O 0.4011(4) 0.0827(4) 0.5842(2) 0.0670(17) Uani 1 1 d .
O10 O 0.3350(4) 0.2438(4) 0.6168(2) 0.0689(17) Uani 1 1 d .
O11 O 0.0623(4) 0.1804(4) 0.5246(2) 0.0627(17) Uani 1 1 d .
O12 O 0.1570(4) 0.0479(5) 0.4773(2) 0.0677(17) Uani 1 1 d .
Si1 Si -0.04766(15) 0.24100(15) 0.21431(8) 0.0450(6) Uani 1 1 d .
Si2 Si 0.40098(15) 0.62127(15) 0.22626(8) 0.0431(6) Uani 1 1 d .

loop_
_atom_site_aniso_label
_atom_site_aniso_U_11
_atom_site_aniso_U_22
_atom_site_aniso_U_33
_atom_site_aniso_U_23
_atom_site_aniso_U_13
_atom_site_aniso_U_12
C1 0.040(5) 0.051(6) 0.049(6) 0.019(5) 0.004(4) -0.005(4)
C2 0.052(5) 0.069(7) 0.051(7) 0.016(6) 0.008(5) -0.009(5)
C3 0.067(6) 0.070(7) 0.042(6) -0.003(5) -0.002(5) -0.015(5)
C4 0.114(9) 0.072(8) 0.109(10) -0.004(7) 0.035(8) -0.015(7)
C5 0.085(7) 0.074(7) 0.086(8) 0.007(6) 0.024(6) -0.010(6)
C6 0.082(7) 0.086(8) 0.052(7) 0.027(6) -0.005(6) 0.003(7)
C7 0.063(7) 0.147(13) 0.070(9) 0.062(9) -0.008(6) 0.000(7)
C8 0.057(6) 0.104(9) 0.125(11) 0.066(9) 0.005(7) 0.025(6)
C9 0.054(5) 0.062(6) 0.067(7) 0.030(6) 0.015(5) 0.028(5)
C10 0.075(7) 0.083(8) 0.064(8) 0.021(6) 0.009(5) 0.048(6)
C11 0.108(10) 0.192(15) 0.129(12) 0.035(11) 0.041(8) 0.086(10)
C12 0.146(10) 0.041(6) 0.112(10) -0.005(6) 0.004(8) 0.014(7)
C13 0.064(6) 0.063(6) 0.078(7) 0.027(6) -0.006(5) 0.011(5)
C14 0.093(7) 0.033(5) 0.079(7) 0.016(5) -0.003(6) -0.001(5)
C15 0.029(4) 0.027(4) 0.064(6) -0.001(4) -0.010(4) -0.014(4)
C16 0.026(4) 0.026(4) 0.063(6) 0.000(4) 0.000(4) 0.001(4)
C17 0.064(6) 0.043(5) 0.052(6) -0.006(4) 0.004(5) 0.014(5)
C18 0.054(6) 0.080(7) 0.067(7) -0.018(6) 0.011(5) 0.003(5)
C19 0.049(6) 0.117(9) 0.074(8) -0.017(7) 0.022(5) 0.002(6)
C20 0.039(5) 0.040(5) 0.090(8) 0.021(5) 0.010(5) 0.001(4)
C21 0.057(6) 0.055(6) 0.069(8) 0.024(5) -0.009(5) 0.014(5)
C22 0.053(5) 0.049(5) 0.054(6) 0.007(5) -0.008(5) 0.010(5)
C23 0.038(4) 0.029(4) 0.042(5) 0.006(4) -0.001(4) 0.004(4)
C24 0.047(5) 0.048(5) 0.041(5) 0.010(4) 0.004(4) -0.001(4)
C25 0.059(6) 0.062(6) 0.058(6) 0.003(5) -0.006(5) 0.012(5)
C26 0.070(7) 0.083(8) 0.114(10) 0.008(7) 0.034(6) 0.006(6)
C27 0.038(5) 0.034(5) 0.035(5) 0.006(4) -0.012(4) -0.005(4)
C28 0.047(5) 0.031(5) 0.045(6) 0.002(4) -0.002(4) 0.001(4)
C29 0.039(5) 0.051(6) 0.072(7) 0.021(5) 0.002(4) 0.006(4)
C30 0.078(7) 0.058(7) 0.104(9) 0.019(6) 0.019(6) 0.014(5)
C31 0.070(7) 0.055(6) 0.122(10) 0.025(6) 0.010(6) 0.007(5)
C32 0.055(5) 0.052(6) 0.058(7) 0.021(5) -0.009(5) -0.002(4)
C33 0.090(7) 0.056(6) 0.044(7) 0.016(5) -0.015(6) 0.000(6)
C34 0.084(7) 0.057(6) 0.050(6) 0.023(5) 0.004(5) 0.017(5)
C35 0.044(5) 0.047(5) 0.044(6) 0.019(4) 0.000(4) 0.003(4)
C36 0.090(7) 0.067(7) 0.044(6) 0.004(5) 0.028(5) 0.030(6)
C37 0.168(12) 0.168(13) 0.041(7) 0.015(8) 0.014(7) 0.092(11)
C38 0.064(7) 0.127(10) 0.116(10) 0.048(8) 0.005(6) 0.022(7)
C39 0.071(6) 0.042(5) 0.065(7) 0.016(5) 0.003(5) 0.003(5)
C40 0.031(4) 0.066(6) 0.076(7) 0.015(5) 0.002(4) 0.003(4)
C41 0.039(5) 0.044(5) 0.049(6) 0.001(5) 0.003(4) -0.004(4)
C42 0.056(6) 0.068(7) 0.055(7) 0.009(5) 0.015(5) 0.012(5)
C43 0.084(7) 0.095(8) 0.074(8) 0.051(7) 0.024(6) 0.035(7)
C44 0.093(8) 0.085(8) 0.081(8) 0.016(7) -0.001(6) 0.023(7)
C45 0.082(7) 0.097(9) 0.150(12) 0.062(8) 0.017(7) 0.033(7)
C46 0.079(7) 0.119(10) 0.039(7) 0.023(7) 0.004(5) 0.023(7)
C47 0.090(8) 0.148(12) 0.045(8) -0.011(8) 0.002(7) -0.023(8)
C48 0.069(7) 0.106(9) 0.035(7) -0.031(6) 0.006(5) -0.018(6)
C49 0.043(5) 0.062(6) 0.038(6) -0.015(5) -0.003(4) -0.009(4)
C50 0.045(5) 0.060(6) 0.073(7) -0.012(5) 0.010(5) 0.009(5)
C51 0.138(11) 0.046(7) 0.173(14) -0.008(8) -0.036(10) 0.021(7)
C52 0.059(7) 0.108(9) 0.115(10) 0.013(8) 0.014(6) 0.018(6)
C53 0.076(8) 0.105(9) 0.115(11) -0.043(8) 0.007(7) 0.034(7)
C54 0.069(7) 0.070(8) 0.168(13) -0.007(8) 0.001(8) 0.035(6)
C55 0.051(6) 0.092(9) 0.108(9) 0.005(7) 0.009(6) 0.024(6)
C56 0.053(6) 0.082(8) 0.103(9) -0.002(7) 0.008(6) -0.003(6)
C57 0.076(7) 0.060(6) 0.063(7) 0.002(5) -0.004(6) 0.000(5)
C58 0.080(7) 0.055(6) 0.052(6) -0.005(5) 0.005(5) 0.009(5)
C59 0.075(7) 0.101(9) 0.059(7) 0.023(7) 0.021(6) 0.019(7)
C60 0.062(6) 0.104(9) 0.089(9) 0.036(8) 0.027(6) 0.017(7)
C61 0.046(5) 0.056(6) 0.096(9) 0.015(6) 0.017(5) -0.004(5)
C62 0.073(7) 0.038(6) 0.089(9) -0.011(5) -0.012(6) 0.001(5)
C63 0.072(7) 0.075(8) 0.105(9) 0.005(7) -0.044(6) -0.005(6)
C64 0.079(7) 0.067(7) 0.094(9) 0.028(6) -0.040(6) 0.001(6)
C65 0.077(7) 0.053(6) 0.064(7) 0.014(5) -0.014(5) 0.014(5)
C66 0.087(7) 0.045(6) 0.063(7) 0.012(5) 0.006(5) 0.006(5)
C67 0.093(7) 0.046(6) 0.068(7) 0.009(5) 0.003(6) -0.010(6)
C68 0.069(6) 0.054(6) 0.084(8) -0.006(6) -0.011(6) -0.009(5)
C69 0.065(6) 0.044(6) 0.075(7) -0.012(5) -0.009(5) -0.010(5)
C70 0.094(8) 0.066(7) 0.071(8) -0.002(6) 0.014(7) 0.017(6)
C71 0.114(9) 0.102(9) 0.043(7) 0.021(7) 0.004(6) 0.011(8)
C72 0.137(10) 0.059(7) 0.056(8) 0.018(6) 0.012(7) 0.010(7)
C73 0.093(8) 0.047(6) 0.122(11) 0.023(7) 0.031(7) 0.002(6)
C74 0.087(7) 0.059(7) 0.078(8) -0.013(6) 0.034(6) 0.008(6)
C75 0.069(7) 0.077(8) 0.109(9) 0.009(7) 0.026(6) 0.030(6)
C76 0.054(6) 0.085(8) 0.092(9) 0.001(7) 0.015(6) 0.017(6)
C77 0.046(6) 0.097(9) 0.115(10) -0.026(8) 0.005(6) 0.001(6)
C78 0.049(6) 0.089(8) 0.116(10) -0.032(7) -0.006(6) -0.030(6)
C79 0.052(6) 0.083(8) 0.102(9) -0.032(7) 0.008(6) -0.014(6)
C80 0.080(8) 0.057(7) 0.123(10) -0.012(7) 0.033(7) -0.005(6)
C81 0.096(8) 0.075(7) 0.084(9) -0.005(6) 0.023(7) 0.029(6)
C82 0.085(8) 0.097(10) 0.090(10) 0.023(8) 0.004(7) 0.031(7)
C83 0.081(7) 0.087(8) 0.043(7) 0.014(6) 0.006(5) 0.010(6)
C84 0.070(7) 0.130(11) 0.043(7) 0.018(7) -0.003(5) -0.007(7)
C85 0.077(7) 0.082(8) 0.057(7) -0.016(6) -0.007(6) 0.000(6)
C86 0.088(8) 0.074(7) 0.053(7) -0.016(6) 0.016(6) 0.004(6)
C87 0.073(7) 0.075(7) 0.063(7) -0.002(6) 0.012(5) 0.016(6)
C88 0.066(6) 0.106(9) 0.064(7) 0.002(6) 0.020(5) 0.007(7)
Zn1 0.0391(5) 0.0394(6) 0.0425(6) 0.0016(5) 0.0033(4) 0.0030(4)
Zn2 0.0404(5) 0.0372(6) 0.0448(6) 0.0050(5) 0.0031(4) 0.0028(4)
K1 0.0472(10) 0.0418(11) 0.0526(12) 0.0061(9) 0.0042(9) 0.0055(9)
K2 0.0496(11) 0.0512(12) 0.0532(13) -0.0021(10) 0.0007(9) 0.0042(9)
N1 0.048(4) 0.033(4) 0.057(5) 0.010(3) 0.002(3) 0.001(3)
N2 0.029(3) 0.043(4) 0.050(4) -0.004(3) -0.005(3) 0.005(3)
N3 0.027(3) 0.048(4) 0.051(5) 0.006(4) 0.002(3) -0.004(3)
N4 0.048(4) 0.048(4) 0.026(4) 0.001(3) 0.010(3) -0.006(3)
N5 0.063(5) 0.059(5) 0.055(5) 0.008(4) 0.010(4) 0.012(4)
N6 0.067(5) 0.045(5) 0.068(6) 0.003(4) -0.014(4) -0.004(4)
N7 0.052(5) 0.044(5) 0.097(7) 0.004(4) 0.007(4) 0.011(4)
N8 0.057(5) 0.061(5) 0.080(6) 0.000(5) 0.012(5) 0.010(4)
O1 0.065(4) 0.056(4) 0.084(5) -0.017(4) 0.001(4) 0.012(3)
O2 0.048(4) 0.056(4) 0.098(5) -0.006(4) 0.002(4) 0.011(3)
O3 0.064(4) 0.078(5) 0.042(4) -0.002(3) 0.002(3) 0.010(4)
O4 0.045(3) 0.068(4) 0.073(5) 0.016(4) 0.008(3) 0.003(3)
O5 0.069(4) 0.051(4) 0.077(5) 0.018(3) -0.012(3) 0.011(3)
O6 0.061(4) 0.042(3) 0.058(4) 0.015(3) -0.008(3) -0.002(3)
O7 0.082(5) 0.077(5) 0.078(5) 0.016(4) 0.038(4) 0.005(4)
O8 0.088(4) 0.057(4) 0.055(5) 0.014(3) 0.018(3) 0.009(4)
O9 0.042(3) 0.076(5) 0.074(5) -0.012(4) 0.003(3) 0.002(3)
O10 0.048(4) 0.079(5) 0.067(5) -0.020(4) 0.001(3) -0.001(3)
O11 0.063(4) 0.055(4) 0.071(5) 0.014(4) 0.011(3) 0.010(3)
O12 0.057(4) 0.081(5) 0.057(4) -0.005(4) -0.006(3) 0.006(4)
Si1 0.0472(14) 0.0369(13) 0.0481(16) 0.0036(12) 0.0007(11) 0.0024(11)
Si2 0.0390(12) 0.0404(14) 0.0483(16) 0.0075(12) -0.0035(11) 0.0046(11)

loop_
_atom_type_symbol
_atom_type_description
_atom_type_scat_dispersion_real
_atom_type_scat_dispersion_imag
_atom_type_scat_source
C C 0.0033 0.0016 'International Tables Vol C Tables 4.2.6.8 and 6.1.1.4'
H H 0.0000 0.0000 'International Tables Vol C Tables 4.2.6.8 and 6.1.1.4'
Zn Zn 0.2839 1.4301 'International Tables Vol C Tables 4.2.6.8 and 6.1.1.4'
K K 0.2009 0.2494 'International Tables Vol C Tables 4.2.6.8 and 6.1.1.4'
N N 0.0061 0.0033 'International Tables Vol C Tables 4.2.6.8 and 6.1.1.4'
O O 0.0106 0.0060 'International Tables Vol C Tables 4.2.6.8 and 6.1.1.4'
Si Si 0.0817 0.0704 'International Tables Vol C Tables 4.2.6.8 and 6.1.1.4'

loop_
_geom_angle_atom_site_label_1
_geom_angle_atom_site_label_2
_geom_angle_atom_site_label_3
_geom_angle
N1 C1 C2 120.5(8)
N1 C1 C9 120.8(8)
C2 C1 C9 118.7(7)
C6 C2 C1 118.2(9)
C6 C2 C3 121.3(9)
C1 C2 C3 120.4(7)
C2 C3 C5 112.6(8)
C2 C3 C4 112.2(8)
C5 C3 C4 109.9(8)
C2 C3 H3 107.3
C5 C3 H3 107.3
C4 C3 H3 107.3
C3 C4 H4A 109.5
C3 C4 H4B 109.5
H4A C4 H4B 109.5
C3 C4 H4C 109.5
H4A C4 H4C 109.5
H4B C4 H4C 109.5
C3 C5 H5A 109.5
C3 C5 H5B 109.5
H5A C5 H5B 109.5
C3 C5 H5C 109.5
H5A C5 H5C 109.5
H5B C5 H5C 109.5
C7 C6 C2 123.3(11)
C7 C6 H6 118.3
C2 C6 H6 118.3
C6 C7 C8 119.1(10)
C6 C7 H7 120.5
C8 C7 H7 120.5
C7 C8 C9 125.0(11)
C7 C8 H8 117.5
C9 C8 H8 117.5
C8 C9 C1 115.6(10)
C8 C9 C10 123.7(9)
C1 C9 C10 120.7(7)
C9 C10 C11 113.3(9)
C9 C10 C12 109.9(8)
C11 C10 C12 111.3(9)
C9 C10 H10 107.3
C11 C10 H10 107.3
C12 C10 H10 107.3
C10 C11 H11A 109.5
C10 C11 H11B 109.5
H11A C11 H11B 109.5
C10 C11 H11C 109.5
H11A C11 H11C 109.5
H11B C11 H11C 109.5
C10 C12 H12A 109.5
C10 C12 H12B 109.5
H12A C12 H12B 109.5
C10 C12 H12C 109.5
H12A C12 H12C 109.5
H12B C12 H12C 109.5
Si1 C13 H13A 109.5
Si1 C13 H13B 109.5
H13A C13 H13B 109.5
Si1 C13 H13C 109.5
H13A C13 H13C 109.5
H13B C13 H13C 109.5
Si1 C14 H14A 109.5
Si1 C14 H14B 109.5
H14A C14 H14B 109.5
Si1 C14 H14C 109.5
H14A C14 H14C 109.5
H14B C14 H14C 109.5
C23 C15 N2 123.0(7)
C23 C15 C16 117.7(7)
N2 C15 C16 119.2(7)
C20 C16 C15 119.3(8)
C20 C16 C17 121.1(8)
C15 C16 C17 119.6(6)
C19 C17 C16 115.2(7)
C19 C17 C18 110.0(7)
C16 C17 C18 111.3(7)
C19 C17 H17 106.6
C16 C17 H17 106.6
C18 C17 H17 106.6
C17 C18 H18A 109.5
C17 C18 H18B 109.5
H18A C18 H18B 109.5
C17 C18 H18C 109.5
H18A C18 H18C 109.5
H18B C18 H18C 109.5
C17 C19 H19A 109.5
C17 C19 H19B 109.5
H19A C19 H19B 109.5
C17 C19 H19C 109.5
H19A C19 H19C 109.5
H19B C19 H19C 109.5
C16 C20 C21 120.7(8)
C16 C20 H20 119.7
C21 C20 H20 119.7
C22 C21 C20 120.6(8)
C22 C21 H21 119.7
C20 C21 H21 119.7
C21 C22 C23 120.3(8)
C21 C22 H22 119.9
C23 C22 H22 119.9
C22 C23 C15 121.5(8)
C22 C23 C24 119.8(7)
C15 C23 C24 118.7(6)
C25 C24 C26 110.4(8)
C25 C24 C23 112.7(6)
C26 C24 C23 110.9(7)
C25 C24 H24 107.6
C26 C24 H24 107.6
C23 C24 H24 107.6
C24 C25 H25A 109.5
C24 C25 H25B 109.5
H25A C25 H25B 109.5
C24 C25 H25C 109.5
H25A C25 H25C 109.5
H25B C25 H25C 109.5
C24 C26 H26A 109.5
C24 C26 H26B 109.5
H26A C26 H26B 109.5
C24 C26 H26C 109.5
H26A C26 H26C 109.5
H26B C26 H26C 109.5
C35 C27 N3 122.9(7)
C35 C27 C28 117.5(7)
N3 C27 C28 119.5(7)
C32 C28 C27 118.1(8)
C32 C28 C29 119.4(7)
C27 C28 C29 122.5(7)
C28 C29 C31 113.4(8)
C28 C29 C30 112.4(7)
C31 C29 C30 107.8(7)
C28 C29 H29 107.6
C31 C29 H29 107.6
C30 C29 H29 107.6
C29 C30 H30A 109.5
C29 C30 H30B 109.5
H30A C30 H30B 109.5
C29 C30 H30C 109.5
H30A C30 H30C 109.5
H30B C30 H30C 109.5
C29 C31 H31A 109.5
C29 C31 H31B 109.5
H31A C31 H31B 109.5
C29 C31 H31C 109.5
H31A C31 H31C 109.5
H31B C31 H31C 109.5
C33 C32 C28 122.9(8)
C33 C32 H32 118.5
C28 C32 H32 118.5
C32 C33 C34 118.2(8)
C32 C33 H33 120.9
C34 C33 H33 120.9
C35 C34 C33 121.7(9)
C35 C34 H34 119.2
C33 C34 H34 119.2
C34 C35 C27 121.4(7)
C34 C35 C36 118.4(8)
C27 C35 C36 120.2(7)
C35 C36 C37 115.9(9)
C35 C36 C38 110.7(7)
C37 C36 C38 109.6(9)
C35 C36 H36 106.7
C37 C36 H36 106.7
C38 C36 H36 106.7
C36 C37 H37A 109.5
C36 C37 H37B 109.5
H37A C37 H37B 109.5
C36 C37 H37C 109.5
H37A C37 H37C 109.5
H37B C37 H37C 109.5
C36 C38 H38A 109.5
C36 C38 H38B 109.5
H38A C38 H38B 109.5
C36 C38 H38C 109.5
H38A C38 H38C 109.5
H38B C38 H38C 109.5
Si2 C39 H39A 109.5
Si2 C39 H39B 109.5
H39A C39 H39B 109.5
Si2 C39 H39C 109.5
H39A C39 H39C 109.5
H39B C39 H39C 109.5
Si2 C40 H40A 109.5
Si2 C40 H40B 109.5
H40A C40 H40B 109.5
Si2 C40 H40C 109.5
H40A C40 H40C 109.5
H40B C40 H40C 109.5
N4 C41 C42 122.0(8)
N4 C41 C49 120.9(7)
C42 C41 C49 117.0(8)
C46 C42 C41 121.1(9)
C46 C42 C43 119.6(9)
C41 C42 C43 119.2(8)
C44 C43 C42 112.6(8)
C44 C43 C45 109.1(8)
C42 C43 C45 113.2(9)
C44 C43 H43 107.2
C42 C43 H43 107.2
C45 C43 H43 107.2
C43 C44 H44A 109.5
C43 C44 H44B 109.5
H44A C44 H44B 109.5
C43 C44 H44C 109.5
H44A C44 H44C 109.5
H44B C44 H44C 109.5
C43 C45 H45A 109.5
C43 C45 H45B 109.5
H45A C45 H45B 109.5
C43 C45 H45C 109.5
H45A C45 H45C 109.5
H45B C45 H45C 109.5
C42 C46 C47 121.3(10)
C42 C46 H46 119.4
C47 C46 H46 119.4
C48 C47 C46 118.0(10)
C48 C47 H47 121.0
C46 C47 H47 121.0
C49 C48 C47 122.4(10)
C49 C48 H48 118.8
C47 C48 H48 118.8
C48 C49 C41 120.3(9)
C48 C49 C50 121.0(9)
C41 C49 C50 118.6(7)
C52 C50 C51 111.2(9)
C52 C50 C49 108.4(8)
C51 C50 C49 112.5(8)
C52 C50 H50 108.2
C51 C50 H50 108.2
C49 C50 H50 108.2
C50 C51 H51A 109.5
C50 C51 H51B 109.5
H51A C51 H51B 109.5
C50 C51 H51C 109.5
H51A C51 H51C 109.5
H51B C51 H51C 109.5
C50 C52 H52A 109.5
C50 C52 H52B 109.5
H52A C52 H52B 109.5
C50 C52 H52C 109.5
H52A C52 H52C 109.5
H52B C52 H52C 109.5
C54 C53 O1 110.4(9)
C54 C53 H53A 109.6
O1 C53 H53A 109.6
C54 C53 H53B 109.6
O1 C53 H53B 109.6
H53A C53 H53B 108.1
O2 C54 C53 114.1(9)
O2 C54 H54A 108.7
C53 C54 H54A 108.7
O2 C54 H54B 108.7
C53 C54 H54B 108.7
H54A C54 H54B 107.6
O2 C55 C56 108.3(7)
O2 C55 H55A 110.0
C56 C55 H55A 110.0
O2 C55 H55B 110.0
C56 C55 H55B 110.0
H55A C55 H55B 108.4
N5 C56 C55 111.6(8)
N5 C56 H56A 109.3
C55 C56 H56A 109.3
N5 C56 H56B 109.3
C55 C56 H56B 109.3
H56A C56 H56B 108.0
N5 C57 C58 116.3(8)
N5 C57 H57A 108.2
C58 C57 H57A 108.2
N5 C57 H57B 108.2
C58 C57 H57B 108.2
H57A C57 H57B 107.4
O3 C58 C57 108.9(8)
O3 C58 H58A 109.9
C57 C58 H58A 109.9
O3 C58 H58B 109.9
C57 C58 H58B 109.9
H58A C58 H58B 108.3
O3 C59 C60 107.6(8)
O3 C59 H59A 110.2
C60 C59 H59A 110.2
O3 C59 H59B 110.2
C60 C59 H59B 110.2
H59A C59 H59B 108.5
O4 C60 C59 110.4(8)
O4 C60 H60A 109.6
C59 C60 H60A 109.6
O4 C60 H60B 109.6
C59 C60 H60B 109.6
H60A C60 H60B 108.1
O4 C61 C62 110.1(7)
O4 C61 H61A 109.6
C62 C61 H61A 109.6
O4 C61 H61B 109.6
C62 C61 H61B 109.6
H61A C61 H61B 108.2
N6 C62 C61 113.7(7)
N6 C62 H62A 108.8
C61 C62 H62A 108.8
N6 C62 H62B 108.8
C61 C62 H62B 108.8
H62A C62 H62B 107.7
C64 C63 N6 112.9(9)
C64 C63 H63A 109.0
N6 C63 H63A 109.0
C64 C63 H63B 109.0
N6 C63 H63B 109.0
H63A C63 H63B 107.8
O5 C64 C63 109.4(7)
O5 C64 H64A 109.8
C63 C64 H64A 109.8
O5 C64 H64B 109.8
C63 C64 H64B 109.8
H64A C64 H64B 108.2
O5 C65 C66 109.2(7)
O5 C65 H65A 109.8
C66 C65 H65A 109.8
O5 C65 H65B 109.8
C66 C65 H65B 109.8
H65A C65 H65B 108.3
O6 C66 C65 108.5(7)
O6 C66 H66A 110.0
C65 C66 H66A 110.0
O6 C66 H66B 110.0
C65 C66 H66B 110.0
H66A C66 H66B 108.4
O6 C67 C68 109.8(7)
O6 C67 H67A 109.7
C68 C67 H67A 109.7
O6 C67 H67B 109.7
C68 C67 H67B 109.7
H67A C67 H67B 108.2
N5 C68 C67 112.7(8)
N5 C68 H68A 109.0
C67 C68 H68A 109.0
N5 C68 H68B 109.0
C67 C68 H68B 109.0
H68A C68 H68B 107.8
N6 C69 C70 114.3(8)
N6 C69 H69A 108.7
C70 C69 H69A 108.7
N6 C69 H69B 108.7
C70 C69 H69B 108.7
H69A C69 H69B 107.6
O1 C70 C69 110.1(8)
O1 C70 H70A 109.6
C69 C70 H70A 109.6
O1 C70 H70B 109.6
C69 C70 H70B 109.6
H70A C70 H70B 108.2
O7 C71 C72 111.3(9)
O7 C71 H71A 109.4
C72 C71 H71A 109.4
O7 C71 H71B 109.4
C72 C71 H71B 109.4
H71A C71 H71B 108.0
O8 C72 C71 109.9(8)
O8 C72 H72A 109.7
C71 C72 H72A 109.7
O8 C72 H72B 109.7
C71 C72 H72B 109.7
H72A C72 H72B 108.2
O8 C73 C74 112.3(8)
O8 C73 H73A 109.1
C74 C73 H73A 109.1
O8 C73 H73B 109.1
C74 C73 H73B 109.1
H73A C73 H73B 107.9
N7 C74 C73 113.3(8)
N7 C74 H74A 108.9
C73 C74 H74A 108.9
N7 C74 H74B 108.9
C73 C74 H74B 108.9
H74A C74 H74B 107.7
N7 C75 C76 112.9(7)
N7 C75 H75A 109.0
C76 C75 H75A 109.0
N7 C75 H75B 109.0
C76 C75 H75B 109.0
H75A C75 H75B 107.8
O9 C76 C75 108.3(8)
O9 C76 H76A 110.0
C75 C76 H76A 110.0
O9 C76 H76B 110.0
C75 C76 H76B 110.0
H76A C76 H76B 108.4
O9 C77 C78 106.5(8)
O9 C77 H77A 110.4
C78 C77 H77A 110.4
O9 C77 H77B 110.4
C78 C77 H77B 110.4
H77A C77 H77B 108.6
O10 C78 C77 109.7(9)
O10 C78 H78A 109.7
C77 C78 H78A 109.7
O10 C78 H78B 109.7
C77 C78 H78B 109.7
H78A C78 H78B 108.2
O10 C79 C80 107.7(8)
O10 C79 H79A 110.2
C80 C79 H79A 110.2
O10 C79 H79B 110.2
C80 C79 H79B 110.2
H79A C79 H79B 108.5
C79 C80 N8 113.3(8)
C79 C80 H80A 108.9
N8 C80 H80A 108.9
C79 C80 H80B 108.9
N8 C80 H80B 108.9
H80A C80 H80B 107.7
N8 C81 C82 114.6(8)
N8 C81 H81A 108.6
C82 C81 H81A 108.6
N8 C81 H81B 108.6
C82 C81 H81B 108.6
H81A C81 H81B 107.6
O11 C82 C81 109.8(8)
O11 C82 H82A 109.7
C81 C82 H82A 109.7
O11 C82 H82B 109.7
C81 C82 H82B 109.7
H82A C82 H82B 108.2
O11 C83 C84 111.2(8)
O11 C83 H83A 109.4
C84 C83 H83A 109.4
O11 C83 H83B 109.4
C84 C83 H83B 109.4
H83A C83 H83B 108.0
C83 C84 O12 109.7(8)
C83 C84 H84A 109.7
O12 C84 H84A 109.7
C83 C84 H84B 109.7
O12 C84 H84B 109.7
H84A C84 H84B 108.2
O12 C85 C86 111.8(8)
O12 C85 H85A 109.3
C86 C85 H85A 109.3
O12 C85 H85B 109.3
C86 C85 H85B 109.3
H85A C85 H85B 107.9
C85 C86 N7 114.5(8)
C85 C86 H86A 108.6
N7 C86 H86A 108.6
C85 C86 H86B 108.6
N7 C86 H86B 108.6
H86A C86 H86B 107.6
N8 C87 C88 111.7(8)
N8 C87 H87A 109.3
C88 C87 H87A 109.3
N8 C87 H87B 109.3
C88 C87 H87B 109.3
H87A C87 H87B 107.9
O7 C88 C87 107.0(7)
O7 C88 H88A 110.3
C87 C88 H88A 110.3
O7 C88 H88B 110.3
C87 C88 H88B 110.3
H88A C88 H88B 108.6
N2 Zn1 N1 77.2(2)
N2 Zn1 Zn2 143.33(18)
N1 Zn1 Zn2 139.32(17)
N2 Zn1 Si1 38.18(17)
N1 Zn1 Si1 39.18(17)
Zn2 Zn1 Si1 174.83(7)
N4 Zn2 N3 77.8(2)
N4 Zn2 Zn1 139.66(17)
N3 Zn2 Zn1 142.35(18)
N4 Zn2 Si2 39.06(17)
N3 Zn2 Si2 38.83(17)
Zn1 Zn2 Si2 174.99(6)
O1 K1 O2 60.67(19)
O1 K1 O6 142.4(2)
O2 K1 O6 100.65(17)
O1 K1 O3 113.91(19)
O2 K1 O3 94.04(18)
O6 K1 O3 98.82(18)
O1 K1 O5 100.90(19)
O2 K1 O5 122.05(19)
O6 K1 O5 59.46(16)
O3 K1 O5 139.33(18)
O1 K1 O4 94.71(19)
O2 K1 O4 134.57(18)
O6 K1 O4 118.44(17)
O3 K1 O4 59.69(18)
O5 K1 O4 98.52(17)
O1 K1 N6 61.4(2)
O2 K1 N6 120.9(2)
O6 K1 N6 118.29(18)
O3 K1 N6 119.2(2)
O5 K1 N6 60.13(18)
O4 K1 N6 60.6(2)
O1 K1 N5 119.4(2)
O2 K1 N5 60.10(19)
O6 K1 N5 61.72(17)
O3 K1 N5 59.70(19)
O5 K1 N5 120.15(19)
O4 K1 N5 118.3(2)
N6 K1 N5 178.7(2)
O10 K2 O9 60.32(19)
O10 K2 O7 94.5(2)
O9 K2 O7 115.0(2)
O10 K2 O12 125.49(19)
O9 K2 O12 102.14(19)
O7 K2 O12 135.79(19)
O10 K2 O8 131.77(19)
O9 K2 O8 93.19(18)
O7 K2 O8 58.8(2)
O12 K2 O8 97.59(19)
O10 K2 O11 102.25(19)
O9 K2 O11 142.72(19)
O7 K2 O11 98.1(2)
O12 K2 O11 59.16(19)
O8 K2 O11 119.58(18)
O10 K2 N8 61.6(2)
O9 K2 N8 120.9(2)
O7 K2 N8 60.2(2)
O12 K2 N8 119.5(2)
O8 K2 N8 118.2(2)
O11 K2 N8 60.9(2)
O10 K2 N7 120.4(2)
O9 K2 N7 61.09(19)
O7 K2 N7 119.1(2)
O12 K2 N7 59.4(2)
O8 K2 N7 60.8(2)
O11 K2 N7 117.8(2)
N8 K2 N7 178.0(2)
C1 N1 Si1 132.4(5)
C1 N1 Zn1 131.9(5)
Si1 N1 Zn1 91.3(3)
C15 N2 Si1 134.0(5)
C15 N2 Zn1 131.9(5)
Si1 N2 Zn1 94.0(3)
C27 N3 Si2 137.7(5)
C27 N3 Zn2 125.6(4)
Si2 N3 Zn2 91.3(3)
C41 N4 Si2 133.9(5)
C41 N4 Zn2 132.8(5)
Si2 N4 Zn2 92.8(3)
C57 N5 C56 111.3(7)
C57 N5 C68 109.0(7)
C56 N5 C68 110.4(7)
C57 N5 K1 110.3(5)
C56 N5 K1 108.5(5)
C68 N5 K1 107.2(5)
C69 N6 C62 109.4(7)
C69 N6 C63 108.5(8)
C62 N6 C63 109.9(7)
C69 N6 K1 108.5(5)
C62 N6 K1 110.2(5)
C63 N6 K1 110.2(5)
C74 N7 C75 110.3(7)
C74 N7 C86 109.7(8)
C75 N7 C86 111.7(8)
C74 N7 K2 107.3(5)
C75 N7 K2 108.2(6)
C86 N7 K2 109.5(5)
C87 N8 C81 110.5(7)
C87 N8 C80 108.7(8)
C81 N8 C80 109.5(8)
C87 N8 K2 111.3(5)
C81 N8 K2 110.3(6)
C80 N8 K2 106.5(5)
C70 O1 C53 110.5(8)
C70 O1 K1 117.9(5)
C53 O1 K1 117.8(6)
C55 O2 C54 111.2(7)
C55 O2 K1 120.0(5)
C54 O2 K1 111.4(5)
C58 O3 C59 109.9(7)
C58 O3 K1 120.6(5)
C59 O3 K1 118.2(5)
C60 O4 C61 112.0(7)
C60 O4 K1 109.5(5)
C61 O4 K1 115.2(5)
C64 O5 C65 112.3(6)
C64 O5 K1 117.7(5)
C65 O5 K1 114.7(5)
C67 O6 C66 109.3(6)
C67 O6 K1 116.6(4)
C66 O6 K1 116.0(5)
C71 O7 C88 112.9(8)
C71 O7 K2 120.0(6)
C88 O7 K2 117.8(5)
C73 O8 C72 113.0(8)
C73 O8 K2 117.1(5)
C72 O8 K2 111.8(5)
C77 O9 C76 109.8(7)
C77 O9 K2 116.2(5)
C76 O9 K2 116.5(5)
C78 O10 C79 110.1(7)
C78 O10 K2 114.5(5)
C79 O10 K2 118.6(5)
C83 O11 C82 112.7(7)
C83 O11 K2 111.4(5)
C82 O11 K2 113.4(5)
C85 O12 C84 114.1(8)
C85 O12 K2 121.6(5)
C84 O12 K2 117.0(6)
N2 Si1 N1 97.2(3)
N2 Si1 C14 110.8(3)
N1 Si1 C14 118.4(4)
N2 Si1 C13 119.0(3)
N1 Si1 C13 112.4(3)
C14 Si1 C13 100.2(4)
N2 Si1 Zn1 47.83(19)
N1 Si1 Zn1 49.6(2)
C14 Si1 Zn1 125.3(3)
C13 Si1 Zn1 134.5(3)
N3 Si2 N4 97.9(3)
N3 Si2 C40 116.6(4)
N4 Si2 C40 112.2(3)
N3 Si2 C39 113.9(3)
N4 Si2 C39 115.6(4)
C40 Si2 C39 101.3(4)
N3 Si2 Zn2 49.9(2)
N4 Si2 Zn2 48.1(2)
C40 Si2 Zn2 126.2(3)
C39 Si2 Zn2 132.4(3)

loop_
_geom_bond_atom_site_label_1
_geom_bond_atom_site_label_2
_geom_bond_distance
C1 N1 1.377(9)
C1 C2 1.451(12)
C1 C9 1.453(11)
C2 C6 1.401(12)
C2 C3 1.515(12)
C3 C5 1.516(12)
C3 C4 1.531(12)
C3 H3 0.9800
C4 H4A 0.9600
C4 H4B 0.9600
C4 H4C 0.9600
C5 H5A 0.9600
C5 H5B 0.9600
C5 H5C 0.9600
C6 C7 1.338(15)
C6 H6 0.9300
C7 C8 1.351(16)
C7 H7 0.9300
C8 C9 1.416(13)
C8 H8 0.9300
C9 C10 1.508(12)
C10 C11 1.522(13)
C10 C12 1.547(13)
C10 H10 0.9800
C11 H11A 0.9600
C11 H11B 0.9600
C11 H11C 0.9600
C12 H12A 0.9600
C12 H12B 0.9600
C12 H12C 0.9600
C13 Si1 1.898(9)
C13 H13A 0.9600
C13 H13B 0.9600
C13 H13C 0.9600
C14 Si1 1.895(9)
C14 H14A 0.9600
C14 H14B 0.9600
C14 H14C 0.9600
C15 C23 1.421(10)
C15 N2 1.425(9)
C15 C16 1.432(11)
C16 C20 1.388(10)
C16 C17 1.527(11)
C17 C19 1.514(11)
C17 C18 1.546(11)
C17 H17 0.9800
C18 H18A 0.9600
C18 H18B 0.9600
C18 H18C 0.9600
C19 H19A 0.9600
C19 H19B 0.9600
C19 H19C 0.9600
C20 C21 1.401(12)
C20 H20 0.9300
C21 C22 1.365(12)
C21 H21 0.9300
C22 C23 1.375(10)
C22 H22 0.9300
C23 C24 1.546(11)
C24 C25 1.508(11)
C24 C26 1.515(11)
C24 H24 0.9800
C25 H25A 0.9600
C25 H25B 0.9600
C25 H25C 0.9600
C26 H26A 0.9600
C26 H26B 0.9600
C26 H26C 0.9600
C27 C35 1.401(11)
C27 N3 1.404(9)
C27 C28 1.424(10)
C28 C32 1.405(11)
C28 C29 1.504(11)
C29 C31 1.517(11)
C29 C30 1.562(11)
C29 H29 0.9800
C30 H30A 0.9600
C30 H30B 0.9600
C30 H30C 0.9600
C31 H31A 0.9600
C31 H31B 0.9600
C31 H31C 0.9600
C32 C33 1.350(12)
C32 H32 0.9300
C33 C34 1.385(12)
C33 H33 0.9300
C34 C35 1.355(10)
C34 H34 0.9300
C35 C36 1.504(11)
C36 C37 1.510(13)
C36 C38 1.561(13)
C36 H36 0.9800
C37 H37A 0.9600
C37 H37B 0.9600
C37 H37C 0.9600
C38 H38A 0.9600
C38 H38B 0.9600
C38 H38C 0.9600
C39 Si2 1.922(8)
C39 H39A 0.9600
C39 H39B 0.9600
C39 H39C 0.9600
C40 Si2 1.897(7)
C40 H40A 0.9600
C40 H40B 0.9600
C40 H40C 0.9600
C41 N4 1.364(9)
C41 C42 1.442(11)
C41 C49 1.444(11)
C42 C46 1.384(12)
C42 C43 1.521(13)
C43 C44 1.499(13)
C43 C45 1.542(12)
C43 H43 0.9800
C44 H44A 0.9600
C44 H44B 0.9600
C44 H44C 0.9600
C45 H45A 0.9600
C45 H45B 0.9600
C45 H45C 0.9600
C46 C47 1.414(15)
C46 H46 0.9300
C47 C48 1.411(15)
C47 H47 0.9300
C48 C49 1.379(12)
C48 H48 0.9300
C49 C50 1.530(11)
C50 C52 1.483(11)
C50 C51 1.490(13)
C50 H50 0.9800
C51 H51A 0.9600
C51 H51B 0.9600
C51 H51C 0.9600
C52 H52A 0.9600
C52 H52B 0.9600
C52 H52C 0.9600
C53 C54 1.416(14)
C53 O1 1.431(11)
C53 H53A 0.9700
C53 H53B 0.9700
C54 O2 1.415(11)
C54 H54A 0.9700
C54 H54B 0.9700
C55 O2 1.400(11)
C55 C56 1.550(13)
C55 H55A 0.9700
C55 H55B 0.9700
C56 N5 1.466(11)
C56 H56A 0.9700
C56 H56B 0.9700
C57 N5 1.446(10)
C57 C58 1.508(12)
C57 H57A 0.9700
C57 H57B 0.9700
C58 O3 1.406(10)
C58 H58A 0.9700
C58 H58B 0.9700
C59 O3 1.417(10)
C59 C60 1.529(14)
C59 H59A 0.9700
C59 H59B 0.9700
C60 O4 1.398(10)
C60 H60A 0.9700
C60 H60B 0.9700
C61 O4 1.443(10)
C61 C62 1.486(12)
C61 H61A 0.9700
C61 H61B 0.9700
C62 N6 1.477(12)
C62 H62A 0.9700
C62 H62B 0.9700
C63 C64 1.491(13)
C63 N6 1.493(11)
C63 H63A 0.9700
C63 H63B 0.9700
C64 O5 1.425(10)
C64 H64A 0.9700
C64 H64B 0.9700
C65 O5 1.442(9)
C65 C66 1.491(11)
C65 H65A 0.9700
C65 H65B 0.9700
C66 O6 1.429(9)
C66 H66A 0.9700
C66 H66B 0.9700
C67 O6 1.415(10)
C67 C68 1.522(12)
C67 H67A 0.9700
C67 H67B 0.9700
C68 N5 1.504(11)
C68 H68A 0.9700
C68 H68B 0.9700
C69 N6 1.463(10)
C69 C70 1.513(12)
C69 H69A 0.9700
C69 H69B 0.9700
C70 O1 1.387(11)
C70 H70A 0.9700
C70 H70B 0.9700
C71 O7 1.380(11)
C71 C72 1.487(13)
C71 H71A 0.9700
C71 H71B 0.9700
C72 O8 1.424(11)
C72 H72A 0.9700
C72 H72B 0.9700
C73 O8 1.402(11)
C73 C74 1.497(13)
C73 H73A 0.9700
C73 H73B 0.9700
C74 N7 1.468(11)
C74 H74A 0.9700
C74 H74B 0.9700
C75 N7 1.480(11)
C75 C76 1.518(13)
C75 H75A 0.9700
C75 H75B 0.9700
C76 O9 1.440(11)
C76 H76A 0.9700
C76 H76B 0.9700
C77 O9 1.435(11)
C77 C78 1.500(14)
C77 H77A 0.9700
C77 H77B 0.9700
C78 O10 1.433(11)
C78 H78A 0.9700
C78 H78B 0.9700
C79 O10 1.438(11)
C79 C80 1.498(13)
C79 H79A 0.9700
C79 H79B 0.9700
C80 N8 1.499(11)
C80 H80A 0.9700
C80 H80B 0.9700
C81 N8 1.474(11)
C81 C82 1.495(13)
C81 H81A 0.9700
C81 H81B 0.9700
C82 O11 1.434(12)
C82 H82A 0.9700
C82 H82B 0.9700
C83 O11 1.432(10)
C83 C84 1.436(13)
C83 H83A 0.9700
C83 H83B 0.9700
C84 O12 1.438(10)
C84 H84A 0.9700
C84 H84B 0.9700
C85 O12 1.407(11)
C85 C86 1.471(12)
C85 H85A 0.9700
C85 H85B 0.9700
C86 N7 1.493(11)
C86 H86A 0.9700
C86 H86B 0.9700
C87 N8 1.468(11)
C87 C88 1.549(13)
C87 H87A 0.9700
C87 H87B 0.9700
C88 O7 1.442(11)
C88 H88A 0.9700
C88 H88B 0.9700
Zn1 N2 2.008(5)
Zn1 N1 2.057(6)
Zn1 Zn2 2.3681(12)
Zn1 Si1 2.703(2)
Zn2 N4 2.012(6)
Zn2 N3 2.065(6)
Zn2 Si2 2.699(2)
K1 O1 2.746(6)
K1 O2 2.816(6)
K1 O6 2.819(5)
K1 O3 2.822(6)
K1 O5 2.866(5)
K1 O4 2.907(6)
K1 N6 2.967(7)
K1 N5 2.999(7)
K2 O10 2.767(6)
K2 O9 2.804(6)
K2 O7 2.814(6)
K2 O12 2.838(6)
K2 O8 2.854(6)
K2 O11 2.900(6)
K2 N8 2.977(8)
K2 N7 3.010(7)
N1 Si1 1.708(6)
N2 Si1 1.675(6)
N3 Si2 1.693(6)
N4 Si2 1.703(6)
